data_7127070
loop_
_publ_author_name
'Liang, Hao'
'He, Xiaobo'
'Zhang, Yaqi'
'Chen, Bin'
'Ouyang, Jia-Sheng'
'Li, Yongsu'
'Pan, Bendu'
'Subba Reddy, Chitreddy V.'
'Chan, Wesley Ting Kwok'
'Qiu, Liqin'

_publ_section_title
;
 Copper-catalyzed (4+1) and (3+2) cyclizations of iodonium ylides with
 alkynes.
;
_journal_issue 77
_journal_name_full 'Chemical communications (Cambridge, England)'
_journal_page_first 11429
_journal_page_last 11432
_journal_paper_doi 10.1039/d0cc04373g
_journal_volume 56
_journal_year 2020
_chemical_formula_moiety 'C19 H15 Br Cl N O4'
_chemical_formula_sum 'C19 H15 Br Cl N O4'
_chemical_formula_weight 436.68
_space_group_IT_number 14
_space_group_name_Hall '-P 2yn'
_space_group_name_H-M_alt 'P 1 21/n 1'
_symmetry_cell_setting monoclinic
_symmetry_space_group_name_Hall '-P 2yn'
_symmetry_space_group_name_H-M 'P 1 21/n 1'
_atom_sites_solution_hydrogens geom
_atom_sites_solution_primary direct
_atom_sites_solution_secondary difmap
_audit_creation_method SHELXL-97
_audit_update_record
;
2020-06-04 deposited with the CCDC.	2020-08-11 downloaded from the CCDC.
;
_cell_angle_alpha 90.00
_cell_angle_beta 104.7484(17)
_cell_angle_gamma 90.00
_cell_formula_units_Z 4
_cell_length_a 12.4479(6)
_cell_length_b 10.9895(5)
_cell_length_c 14.0720(7)
_cell_measurement_reflns_used 9222
_cell_measurement_temperature 296(2)
_cell_measurement_theta_max 26.23
_cell_measurement_theta_min 2.51
_cell_volume 1861.57(15)
_computing_cell_refinement 'Bruker APEX3'
_computing_data_collection 'Bruker APEX3'
_computing_data_reduction 'Bruker SAINT'
_computing_molecular_graphics 'Bruker SHELXTL'
_computing_publication_material 'Bruker SHELXTL'
_computing_structure_refinement 'SHELXL-97 (Sheldrick, 1997)'
_computing_structure_solution 'SHELXS-97 (Sheldrick, 1990)'
_diffrn_ambient_temperature 296(2)
_diffrn_measured_fraction_theta_full 0.997
_diffrn_measured_fraction_theta_max 0.997
_diffrn_measurement_device_type 'Photon-100 CMOS area detector'
_diffrn_measurement_method 'phi and omega scans'
_diffrn_radiation_monochromator graphite
_diffrn_radiation_source 'micro-focus sealed tube'
_diffrn_radiation_type MoK\a
_diffrn_radiation_wavelength 0.71073
_diffrn_reflns_av_R_equivalents 0.0427
_diffrn_reflns_av_sigmaI/netI 0.0190
_diffrn_reflns_limit_h_max 16
_diffrn_reflns_limit_h_min -16
_diffrn_reflns_limit_k_max 14
_diffrn_reflns_limit_k_min -14
_diffrn_reflns_limit_l_max 18
_diffrn_reflns_limit_l_min -18
_diffrn_reflns_number 87525
_diffrn_reflns_theta_full 27.57
_diffrn_reflns_theta_max 27.57
_diffrn_reflns_theta_min 2.38
_exptl_absorpt_coefficient_mu 2.376
_exptl_absorpt_correction_T_max 0.5994
_exptl_absorpt_correction_T_min 0.3951
_exptl_absorpt_correction_type multi-scan
_exptl_absorpt_process_details 'SAINT ver 8.34A; BRUKER SADABS'
_exptl_crystal_colour colourless
_exptl_crystal_density_diffrn 1.558
_exptl_crystal_density_method 'not measured'
_exptl_crystal_description Block
_exptl_crystal_F_000 880
_exptl_crystal_size_max 0.48
_exptl_crystal_size_mid 0.40
_exptl_crystal_size_min 0.24
_refine_diff_density_max 0.481
_refine_diff_density_min -0.578
_refine_diff_density_rms 0.072
_refine_ls_extinction_coef 0.0200(18)
_refine_ls_extinction_expression Fc^*^=kFc[1+0.001xFc^2^\l^3^/sin(2\q)]^-1/4^
_refine_ls_extinction_method SHELXL
_refine_ls_goodness_of_fit_ref 1.044
_refine_ls_hydrogen_treatment constr
_refine_ls_matrix_type full
_refine_ls_number_parameters 258
_refine_ls_number_reflns 4294
_refine_ls_number_restraints 0
_refine_ls_restrained_S_all 1.044
_refine_ls_R_factor_all 0.0617
_refine_ls_R_factor_gt 0.0468
_refine_ls_shift/su_max 0.000
_refine_ls_shift/su_mean 0.000
_refine_ls_structure_factor_coef Fsqd
_refine_ls_weighting_details 'calc w=1/[\s^2^(Fo^2^)+(0.0779P)^2^+0.9294P] where P=(Fo^2^+2Fc^2^)/3'
_refine_ls_weighting_scheme calc
_refine_ls_wR_factor_gt 0.1333
_refine_ls_wR_factor_ref 0.1438
_reflns_number_gt 3376
_reflns_number_total 4294
_reflns_threshold_expression >2sigma(I)
_cod_data_source_file d0cc04373g2.cif
_cod_data_source_block QLQ1802
_cod_depositor_comments
;
The following automatic conversions were performed:

data item '_symmetry_cell_setting' value 'Monoclinic' was changed to
'monoclinic' in accordance with the
/home/data/users/saulius/crontab/automatic-downloads/rss-feeds/RSC/lib/dictionaries/cif_core.dic
dictionary named 'cif_core.dic' version 2.4.2 last updated on
2011-04-26.

Automatic conversion script
Id: cif_fix_values 7556 2019-12-06 15:28:31Z antanas 

 Adding full bibliography for 7127070.cif.
;
_cod_original_sg_symbol_H-M 'P 21/n'
_cod_database_code 7127070

loop_
_symmetry_equiv_pos_as_xyz
'x, y, z'
'-x+1/2, y+1/2, -z+1/2'
'-x, -y, -z'
'x-1/2, -y-1/2, z-1/2'

loop_
_atom_site_label
_atom_site_type_symbol
_atom_site_fract_x
_atom_site_fract_y
_atom_site_fract_z
_atom_site_U_iso_or_equiv
_atom_site_adp_type
_atom_site_occupancy
_atom_site_symmetry_multiplicity
_atom_site_calc_flag
_atom_site_refinement_flags
_atom_site_disorder_assembly
_atom_site_disorder_group
Br1 Br 0.35973(16) 0.44590(19) 0.15754(15) 0.0804(6) Uani 0.60 1 d P A 1
Cl1' Cl 0.3608(6) 0.4245(6) 0.1640(6) 0.0622(13) Uani 0.40 1 d P A 2
C1 C 0.5102(2) 0.4676(3) 0.1730(2) 0.0561(6) Uani 1 1 d . . .
C2 C 0.5577(3) 0.4179(3) 0.1027(2) 0.0729(9) Uani 1 1 d . A .
H2A H 0.5150 0.3717 0.0515 0.087 Uiso 1 1 calc R . .
C3 C 0.6684(3) 0.4377(3) 0.1094(3) 0.0772(10) Uani 1 1 d . . .
H3A H 0.7003 0.4063 0.0617 0.093 Uiso 1 1 calc R A .
C4 C 0.7321(3) 0.5035(3) 0.1862(3) 0.0730(9) Uani 1 1 d . A .
H4A H 0.8075 0.5150 0.1920 0.088 Uiso 1 1 calc R . .
C5 C 0.6824(2) 0.5521(2) 0.2543(2) 0.0607(7) Uani 1 1 d . . .
Cl1 Cl 0.76587(17) 0.6404(2) 0.3520(3) 0.0774(9) Uani 0.60 1 d P A 1
Br1' Br 0.7683(3) 0.6384(4) 0.3539(4) 0.1634(16) Uani 0.40 1 d P A 2
C6 C 0.5700(2) 0.5374(2) 0.25035(19) 0.0486(6) Uani 1 1 d . A .
C7 C 0.5218(2) 0.5912(2) 0.32711(19) 0.0476(5) Uani 1 1 d . . .
H7A H 0.5124 0.5407 0.3774 0.057 Uiso 1 1 calc R A .
C8 C 0.49124(17) 0.7066(2) 0.32861(16) 0.0390(5) Uani 1 1 d . A .
C9 C 0.48713(18) 0.8043(2) 0.25748(16) 0.0409(5) Uani 1 1 d . . .
C10 C 0.5173(2) 0.8091(3) 0.16881(19) 0.0555(6) Uani 1 1 d . A .
H10A H 0.5468 0.7411 0.1452 0.067 Uiso 1 1 calc R . .
C11 C 0.5025(3) 0.9169(3) 0.1166(2) 0.0698(8) Uani 1 1 d . . .
H11A H 0.5225 0.9217 0.0574 0.084 Uiso 1 1 calc R A .
C12 C 0.4584(3) 1.0177(3) 0.1513(2) 0.0675(8) Uani 1 1 d . A .
H12A H 0.4500 1.0896 0.1152 0.081 Uiso 1 1 calc R . .
C13 C 0.4267(2) 1.0147(2) 0.2374(2) 0.0546(6) Uani 1 1 d . . .
H13A H 0.3964 1.0830 0.2597 0.066 Uiso 1 1 calc R A .
C14 C 0.44096(17) 0.9073(2) 0.29038(17) 0.0415(5) Uani 1 1 d . A .
N1 N 0.40905(15) 0.88247(17) 0.37578(14) 0.0424(4) Uani 1 1 d . . .
H1A H 0.3676 0.9279 0.4014 0.051 Uiso 1 1 calc R A .
C15 C 0.45741(17) 0.76693(19) 0.41476(16) 0.0382(5) Uani 1 1 d . A .
C16 C 0.56371(18) 0.7868(2) 0.49720(16) 0.0415(5) Uani 1 1 d . . .
O1 O 0.60936(16) 0.88317(17) 0.51445(15) 0.0611(5) Uani 1 1 d . A .
O2 O 0.59868(15) 0.68414(16) 0.54270(14) 0.0566(5) Uani 1 1 d . A .
C17 C 0.7051(3) 0.6874(3) 0.6145(2) 0.0740(9) Uani 1 1 d . . .
H17A H 0.7243 0.6070 0.6399 0.111 Uiso 1 1 calc R A .
H17B H 0.7007 0.7409 0.6673 0.111 Uiso 1 1 calc R . .
H17C H 0.7609 0.7165 0.5839 0.111 Uiso 1 1 calc R . .
C18 C 0.3711(2) 0.6977(2) 0.45401(19) 0.0466(5) Uani 1 1 d . . .
O3 O 0.3205(2) 0.6123(2) 0.4179(2) 0.0972(9) Uani 1 1 d . A .
O4 O 0.35844(18) 0.75260(19) 0.53405(14) 0.0649(5) Uani 1 1 d . A .
C19 C 0.2727(3) 0.7049(4) 0.5764(3) 0.0856(11) Uani 1 1 d . . .
H19A H 0.2893 0.7259 0.6448 0.128 Uiso 1 1 calc R A .
H19B H 0.2696 0.6180 0.5695 0.128 Uiso 1 1 calc R . .
H19C H 0.2023 0.7393 0.5430 0.128 Uiso 1 1 calc R . .

loop_
_atom_site_aniso_label
_atom_site_aniso_U_11
_atom_site_aniso_U_22
_atom_site_aniso_U_33
_atom_site_aniso_U_23
_atom_site_aniso_U_13
_atom_site_aniso_U_12
Br1 0.0556(7) 0.1218(14) 0.0604(6) -0.0195(7) 0.0088(4) -0.0001(7)
Cl1' 0.069(3) 0.0514(12) 0.075(3) -0.0192(12) 0.036(2) -0.0310(14)
C1 0.0619(15) 0.0575(15) 0.0524(14) 0.0012(11) 0.0209(12) 0.0070(12)
C2 0.093(2) 0.073(2) 0.0560(16) -0.0068(14) 0.0250(16) 0.0190(17)
C3 0.098(3) 0.072(2) 0.077(2) 0.0067(17) 0.052(2) 0.0306(18)
C4 0.0712(19) 0.0603(17) 0.103(3) 0.0052(17) 0.0503(19) 0.0144(15)
C5 0.0595(16) 0.0435(14) 0.086(2) -0.0027(13) 0.0309(14) 0.0041(11)
Cl1 0.0348(9) 0.0692(14) 0.136(2) -0.0598(15) 0.0362(12) -0.0189(9)
Br1' 0.110(2) 0.159(3) 0.217(4) -0.055(3) 0.035(2) -0.0127(19)
C6 0.0556(14) 0.0392(12) 0.0572(14) 0.0041(10) 0.0257(11) 0.0087(10)
C7 0.0530(13) 0.0428(12) 0.0517(13) 0.0036(10) 0.0219(10) 0.0034(10)
C8 0.0357(10) 0.0412(11) 0.0415(11) -0.0004(9) 0.0123(8) 0.0010(8)
C9 0.0362(10) 0.0464(12) 0.0403(11) 0.0049(9) 0.0099(8) 0.0043(9)
C10 0.0576(14) 0.0633(16) 0.0498(13) 0.0083(12) 0.0212(11) 0.0114(12)
C11 0.0784(19) 0.082(2) 0.0574(16) 0.0275(15) 0.0331(15) 0.0192(16)
C12 0.0744(19) 0.0624(17) 0.0685(18) 0.0293(14) 0.0236(15) 0.0149(14)
C13 0.0520(14) 0.0482(14) 0.0642(16) 0.0126(12) 0.0156(12) 0.0113(11)
C14 0.0332(10) 0.0447(12) 0.0457(12) 0.0040(9) 0.0084(8) 0.0021(9)
N1 0.0408(9) 0.0406(10) 0.0479(10) 0.0021(8) 0.0150(8) 0.0071(8)
C15 0.0380(10) 0.0364(11) 0.0419(11) 0.0013(8) 0.0131(8) 0.0013(8)
C16 0.0412(11) 0.0402(12) 0.0445(11) -0.0011(9) 0.0135(9) 0.0009(9)
O1 0.0546(10) 0.0481(10) 0.0728(12) -0.0070(9) 0.0019(9) -0.0063(8)
O2 0.0530(10) 0.0510(10) 0.0577(10) 0.0092(8) -0.0007(8) 0.0014(8)
C17 0.0658(18) 0.079(2) 0.0632(17) 0.0035(15) -0.0089(14) 0.0150(16)
C18 0.0436(12) 0.0424(13) 0.0572(13) -0.0002(10) 0.0191(10) -0.0010(10)
O3 0.1017(18) 0.0852(16) 0.129(2) -0.0490(16) 0.0748(17) -0.0527(15)
O4 0.0739(13) 0.0717(12) 0.0623(11) -0.0077(9) 0.0412(10) -0.0143(10)
C19 0.096(2) 0.089(2) 0.094(2) 0.0106(19) 0.065(2) -0.0061(19)

loop_
_atom_type_symbol
_atom_type_description
_atom_type_scat_dispersion_real
_atom_type_scat_dispersion_imag
_atom_type_scat_source
C C 0.0033 0.0016 'International Tables Vol C Tables 4.2.6.8 and 6.1.1.4'
H H 0.0000 0.0000 'International Tables Vol C Tables 4.2.6.8 and 6.1.1.4'
N N 0.0061 0.0033 'International Tables Vol C Tables 4.2.6.8 and 6.1.1.4'
O O 0.0106 0.0060 'International Tables Vol C Tables 4.2.6.8 and 6.1.1.4'
Cl Cl 0.1484 0.1585 'International Tables Vol C Tables 4.2.6.8 and 6.1.1.4'
Br Br -0.2901 2.4595 'International Tables Vol C Tables 4.2.6.8 and 6.1.1.4'

loop_
_geom_angle_atom_site_label_1
_geom_angle_atom_site_label_2
_geom_angle_atom_site_label_3
_geom_angle
_geom_angle_site_symmetry_1
_geom_angle_site_symmetry_3
_geom_angle_publ_flag
C6 C1 C2 122.5(3) . . ?
C6 C1 Br1 119.4(2) . . ?
C2 C1 Br1 118.0(3) . . ?
C6 C1 Cl1' 121.0(3) . . ?
C2 C1 Cl1' 116.3(3) . . ?
Br1 C1 Cl1' 7.6(3) . . ?
C3 C2 C1 119.3(3) . . ?
C3 C2 H2A 120.3 . . ?
C1 C2 H2A 120.3 . . ?
C4 C3 C2 120.4(3) . . ?
C4 C3 H3A 119.8 . . ?
C2 C3 H3A 119.8 . . ?
C3 C4 C5 118.8(3) . . ?
C3 C4 H4A 120.6 . . ?
C5 C4 H4A 120.6 . . ?
C4 C5 C6 123.5(3) . . ?
C4 C5 Cl1 118.1(3) . . ?
C6 C5 Cl1 118.3(2) . . ?
C4 C5 Br1' 117.6(3) . . ?
C6 C5 Br1' 118.8(2) . . ?
Cl1 C5 Br1' 1.2(3) . . ?
C1 C6 C5 115.4(2) . . ?
C1 C6 C7 123.8(2) . . ?
C5 C6 C7 120.8(2) . . ?
C8 C7 C6 124.3(2) . . ?
C8 C7 H7A 117.9 . . ?
C6 C7 H7A 117.9 . . ?
C7 C8 C9 130.7(2) . . ?
C7 C8 C15 124.4(2) . . ?
C9 C8 C15 104.81(17) . . ?
C10 C9 C14 119.5(2) . . ?
C10 C9 C8 132.2(2) . . ?
C14 C9 C8 108.26(19) . . ?
C11 C10 C9 118.6(3) . . ?
C11 C10 H10A 120.7 . . ?
C9 C10 H10A 120.7 . . ?
C12 C11 C10 120.8(3) . . ?
C12 C11 H11A 119.6 . . ?
C10 C11 H11A 119.6 . . ?
C13 C12 C11 121.7(3) . . ?
C13 C12 H12A 119.2 . . ?
C11 C12 H12A 119.2 . . ?
C12 C13 C14 118.2(3) . . ?
C12 C13 H13A 120.9 . . ?
C14 C13 H13A 120.9 . . ?
C13 C14 N1 127.6(2) . . ?
C13 C14 C9 121.2(2) . . ?
N1 C14 C9 111.1(2) . . ?
C14 N1 C15 108.48(17) . . ?
C14 N1 H1A 125.8 . . ?
C15 N1 H1A 125.8 . . ?
N1 C15 C18 108.04(17) . . ?
N1 C15 C8 104.51(17) . . ?
C18 C15 C8 115.49(18) . . ?
N1 C15 C16 110.82(18) . . ?
C18 C15 C16 110.30(18) . . ?
C8 C15 C16 107.54(17) . . ?
O1 C16 O2 125.4(2) . . ?
O1 C16 C15 123.5(2) . . ?
O2 C16 C15 111.12(19) . . ?
C16 O2 C17 116.7(2) . . ?
O2 C17 H17A 109.5 . . ?
O2 C17 H17B 109.5 . . ?
H17A C17 H17B 109.5 . . ?
O2 C17 H17C 109.5 . . ?
H17A C17 H17C 109.5 . . ?
H17B C17 H17C 109.5 . . ?
O3 C18 O4 124.5(2) . . ?
O3 C18 C15 126.3(2) . . ?
O4 C18 C15 109.1(2) . . ?
C18 O4 C19 116.5(2) . . ?
O4 C19 H19A 109.5 . . ?
O4 C19 H19B 109.5 . . ?
H19A C19 H19B 109.5 . . ?
O4 C19 H19C 109.5 . . ?
H19A C19 H19C 109.5 . . ?
H19B C19 H19C 109.5 . . ?

loop_
_geom_bond_atom_site_label_1
_geom_bond_atom_site_label_2
_geom_bond_distance
_geom_bond_site_symmetry_2
_geom_bond_publ_flag
Br1 C1 1.846(3) . ?
Cl1' C1 1.892(7) . ?
C1 C6 1.383(4) . ?
C1 C2 1.387(4) . ?
C2 C3 1.374(5) . ?
C2 H2A 0.9300 . ?
C3 C4 1.371(6) . ?
C3 H3A 0.9300 . ?
C4 C5 1.374(4) . ?
C4 H4A 0.9300 . ?
C5 C6 1.395(4) . ?
C5 Cl1 1.785(4) . ?
C5 Br1' 1.802(5) . ?
C6 C7 1.486(3) . ?
C7 C8 1.325(3) . ?
C7 H7A 0.9300 . ?
C8 C9 1.460(3) . ?
C8 C15 1.532(3) . ?
C9 C10 1.393(3) . ?
C9 C14 1.400(3) . ?
C10 C11 1.382(4) . ?
C10 H10A 0.9300 . ?
C11 C12 1.380(5) . ?
C11 H11A 0.9300 . ?
C12 C13 1.365(4) . ?
C12 H12A 0.9300 . ?
C13 C14 1.384(3) . ?
C13 H13A 0.9300 . ?
C14 N1 1.385(3) . ?
N1 C15 1.452(3) . ?
N1 H1A 0.8600 . ?
C15 C18 1.530(3) . ?
C15 C16 1.537(3) . ?
C16 O1 1.197(3) . ?
C16 O2 1.315(3) . ?
O2 C17 1.448(3) . ?
C17 H17A 0.9600 . ?
C17 H17B 0.9600 . ?
C17 H17C 0.9600 . ?
C18 O3 1.172(3) . ?
C18 O4 1.322(3) . ?
O4 C19 1.447(3) . ?
C19 H19A 0.9600 . ?
C19 H19B 0.9600 . ?
C19 H19C 0.9600 . ?

loop_
_geom_hbond_atom_site_label_D
_geom_hbond_atom_site_label_H
_geom_hbond_atom_site_label_A
_geom_hbond_distance_DH
_geom_hbond_distance_HA
_geom_hbond_distance_DA
_geom_hbond_angle_DHA
_geom_hbond_site_symmetry_A
N1 H1A Br1 0.86 2.75 3.332(3) 126.7 2
N1 H1A Cl1' 0.86 2.76 3.295(7) 122.0 2
N1 H1A O1 0.86 2.37 3.042(3) 135.1 3_676
C17 H17A O3 0.96 2.56 3.329(4) 137.3 3_666
C19 H19B Br1' 0.96 3.10 3.964(6) 151.2 3_666

loop_
_geom_torsion_atom_site_label_1
_geom_torsion_atom_site_label_2
_geom_torsion_atom_site_label_3
_geom_torsion_atom_site_label_4
_geom_torsion
_geom_torsion_site_symmetry_1
_geom_torsion_site_symmetry_2
_geom_torsion_site_symmetry_3
_geom_torsion_site_symmetry_4
_geom_torsion_publ_flag
C6 C1 C2 C3 0.2(5) . . . . ?
Br1 C1 C2 C3 176.7(3) . . . . ?
Cl1' C1 C2 C3 -175.0(3) . . . . ?
C1 C2 C3 C4 1.5(5) . . . . ?
C2 C3 C4 C5 -1.9(5) . . . . ?
C3 C4 C5 C6 0.6(5) . . . . ?
C3 C4 C5 Cl1 -178.5(3) . . . . ?
C3 C4 C5 Br1' -179.8(3) . . . . ?
C2 C1 C6 C5 -1.5(4) . . . . ?
Br1 C1 C6 C5 -177.9(2) . . . . ?
Cl1' C1 C6 C5 173.5(3) . . . . ?
C2 C1 C6 C7 -179.6(3) . . . . ?
Br1 C1 C6 C7 3.9(4) . . . . ?
Cl1' C1 C6 C7 -4.7(4) . . . . ?
C4 C5 C6 C1 1.1(4) . . . . ?
Cl1 C5 C6 C1 -179.8(2) . . . . ?
Br1' C5 C6 C1 -178.5(3) . . . . ?
C4 C5 C6 C7 179.3(3) . . . . ?
Cl1 C5 C6 C7 -1.6(4) . . . . ?
Br1' C5 C6 C7 -0.3(4) . . . . ?
C1 C6 C7 C8 -100.9(3) . . . . ?
C5 C6 C7 C8 81.0(4) . . . . ?
C6 C7 C8 C9 5.5(4) . . . . ?
C6 C7 C8 C15 -170.7(2) . . . . ?
C7 C8 C9 C10 -2.8(4) . . . . ?
C15 C8 C9 C10 174.0(3) . . . . ?
C7 C8 C9 C14 175.7(2) . . . . ?
C15 C8 C9 C14 -7.5(2) . . . . ?
C14 C9 C10 C11 1.2(4) . . . . ?
C8 C9 C10 C11 179.6(3) . . . . ?
C9 C10 C11 C12 -0.2(5) . . . . ?
C10 C11 C12 C13 -0.7(5) . . . . ?
C11 C12 C13 C14 0.6(5) . . . . ?
C12 C13 C14 N1 -176.1(3) . . . . ?
C12 C13 C14 C9 0.4(4) . . . . ?
C10 C9 C14 C13 -1.3(4) . . . . ?
C8 C9 C14 C13 180.0(2) . . . . ?
C10 C9 C14 N1 175.7(2) . . . . ?
C8 C9 C14 N1 -3.1(3) . . . . ?
C13 C14 N1 C15 -170.2(2) . . . . ?
C9 C14 N1 C15 13.1(2) . . . . ?
C14 N1 C15 C18 -140.48(19) . . . . ?
C14 N1 C15 C8 -17.0(2) . . . . ?
C14 N1 C15 C16 98.6(2) . . . . ?
C7 C8 C15 N1 -168.2(2) . . . . ?
C9 C8 C15 N1 14.7(2) . . . . ?
C7 C8 C15 C18 -49.7(3) . . . . ?
C9 C8 C15 C18 133.3(2) . . . . ?
C7 C8 C15 C16 74.0(3) . . . . ?
C9 C8 C15 C16 -103.12(19) . . . . ?
N1 C15 C16 O1 -11.7(3) . . . . ?
C18 C15 C16 O1 -131.3(2) . . . . ?
C8 C15 C16 O1 102.0(3) . . . . ?
N1 C15 C16 O2 170.53(18) . . . . ?
C18 C15 C16 O2 50.9(2) . . . . ?
C8 C15 C16 O2 -75.8(2) . . . . ?
O1 C16 O2 C17 -4.6(4) . . . . ?
C15 C16 O2 C17 173.1(2) . . . . ?
N1 C15 C18 O3 107.3(3) . . . . ?
C8 C15 C18 O3 -9.3(4) . . . . ?
C16 C15 C18 O3 -131.4(3) . . . . ?
N1 C15 C18 O4 -70.0(2) . . . . ?
C8 C15 C18 O4 173.4(2) . . . . ?
C16 C15 C18 O4 51.2(3) . . . . ?
O3 C18 O4 C19 -2.4(5) . . . . ?
C15 C18 O4 C19 175.0(3) . . . . ?
